data_4120104
loop_
_publ_author_name
'Xi-Yan Dong'
'Bo Li'
'Bin-Bin Ma'
'Shi-Jun Li'
'Ming-Ming Dong'
'Yan-Yan Zhu'
'Shuang-Quan Zang'
'You Song'
'Hong-Wei Hou'
'Thomas. C. W. Mak'

_publ_section_title
;
 Ferroelectric Switchable Behavior through Fast Reversible De/adsorption
 of Water Spirals in a Chiral 3D Metal-Organic Framework
;
_journal_name_full 'Journal of the American Chemical Society'
_journal_page_first 10214
_journal_page_last 10217
_journal_paper_doi 10.1021/ja403449k
_journal_volume 135
_journal_year 2013
_chemical_absolute_configuration ad
_chemical_formula_sum 'C25 H31 Co2 N3 O14'
_chemical_formula_weight 715.39
_chemical_name_systematic
; 
 ? 
;
_space_group_IT_number 169
_symmetry_cell_setting hexagonal
_symmetry_space_group_name_Hall 'P 61'
_symmetry_space_group_name_H-M 'P 61'
_atom_sites_solution_hydrogens geom
_atom_sites_solution_primary direct
_atom_sites_solution_secondary difmap
_audit_creation_method SHELXL-97
_cell_angle_alpha 90.00
_cell_angle_beta 90.00
_cell_angle_gamma 120.00
_cell_formula_units_Z 6
_cell_length_a 15.9288(6)
_cell_length_b 15.9288(6)
_cell_length_c 21.3663(11)
_cell_measurement_temperature 293(2)
_cell_volume 4694.9(3)
_computing_structure_refinement 'SHELXL-97 (Sheldrick, 1997)'
_computing_structure_solution 'SHELXS-97 (Sheldrick, 1990)'
_diffrn_ambient_temperature 293(2)
_diffrn_measured_fraction_theta_full 0.999
_diffrn_measured_fraction_theta_max 0.999
_diffrn_radiation_monochromator graphite
_diffrn_radiation_source 'fine-focus sealed tube'
_diffrn_radiation_type MoK\a
_diffrn_radiation_wavelength 0.71073
_diffrn_reflns_av_R_equivalents 0.0429
_diffrn_reflns_av_sigmaI/netI 0.0584
_diffrn_reflns_limit_h_max 8
_diffrn_reflns_limit_h_min -18
_diffrn_reflns_limit_k_max 11
_diffrn_reflns_limit_k_min -18
_diffrn_reflns_limit_l_max 25
_diffrn_reflns_limit_l_min -23
_diffrn_reflns_number 11825
_diffrn_reflns_theta_full 24.98
_diffrn_reflns_theta_max 24.98
_diffrn_reflns_theta_min 2.56
_exptl_absorpt_coefficient_mu 1.130
_exptl_absorpt_correction_T_max 0.8225
_exptl_absorpt_correction_T_min 0.8056
_exptl_absorpt_correction_type multi-scan
_exptl_absorpt_process_details SADABS
_exptl_crystal_colour red
_exptl_crystal_density_diffrn 1.518
_exptl_crystal_description block
_exptl_crystal_F_000 2208
_exptl_crystal_size_max 0.20
_exptl_crystal_size_mid 0.18
_exptl_crystal_size_min 0.18
_refine_diff_density_max 0.854
_refine_diff_density_min -0.439
_refine_diff_density_rms 0.079
_refine_ls_abs_structure_details 'Flack H D (1983), Acta Cryst. A39, 876-881'
_refine_ls_abs_structure_Flack 0.010(18)
_refine_ls_extinction_method none
_refine_ls_goodness_of_fit_ref 1.057
_refine_ls_hydrogen_treatment constr
_refine_ls_matrix_type full
_refine_ls_number_parameters 410
_refine_ls_number_reflns 5187
_refine_ls_number_restraints 26
_refine_ls_restrained_S_all 1.055
_refine_ls_R_factor_all 0.0512
_refine_ls_R_factor_gt 0.0436
_refine_ls_shift/su_max 0.000
_refine_ls_shift/su_mean 0.000
_refine_ls_structure_factor_coef Fsqd
_refine_ls_weighting_details 'calc w=1/[\s^2^(Fo^2^)+(0.0587P)^2^+3.5102P] where P=(Fo^2^+2Fc^2^)/3'
_refine_ls_weighting_scheme calc
_refine_ls_wR_factor_gt 0.1091
_refine_ls_wR_factor_ref 0.1146
_reflns_number_gt 4682
_reflns_number_total 5187
_reflns_threshold_expression >2sigma(I)
_cod_data_source_file ja403449k_si_002_1.cif
_cod_data_source_block 918163
_cod_database_code 4120104

loop_
_symmetry_equiv_pos_as_xyz
'x, y, z'
'x-y, x, z+1/6'
'-y, x-y, z+1/3'
'-x, -y, z+1/2'
'-x+y, -x, z+2/3'
'y, -x+y, z+5/6'

loop_
_atom_site_label
_atom_site_type_symbol
_atom_site_fract_x
_atom_site_fract_y
_atom_site_fract_z
_atom_site_U_iso_or_equiv
_atom_site_adp_type
_atom_site_occupancy
_atom_site_symmetry_multiplicity
_atom_site_calc_flag
_atom_site_refinement_flags
_atom_site_disorder_assembly
_atom_site_disorder_group
Co1 Co 0.84656(5) 0.55341(5) 0.00816(3) 0.01768(16) Uani 1 1 d . . .
Co2 Co 0.96929(5) 0.48305(5) 0.11412(3) 0.01667(16) Uani 1 1 d . . .
N1 N 0.9418(3) 0.5059(3) 0.21157(18) 0.0198(9) Uani 1 1 d . . .
N2 N 0.9305(3) 0.7043(3) -0.0055(2) 0.0296(10) Uani 1 1 d . . .
N3 N 1.3911(3) 1.3658(3) -0.02793(19) 0.0252(10) Uani 1 1 d . . .
O1 O 0.9123(3) 0.5739(3) 0.09744(15) 0.0231(8) Uani 1 1 d . . .
O2 O 0.8953(4) 0.6854(3) 0.1493(2) 0.0530(13) Uani 1 1 d . . .
O3 O 1.1012(3) 0.6168(3) 0.13741(16) 0.0269(8) Uani 1 1 d . . .
O4 O 1.1655(3) 0.7271(3) 0.21294(18) 0.0393(10) Uani 1 1 d . . .
O5 O 0.5899(3) 0.3607(4) 0.3593(2) 0.0452(12) Uani 1 1 d . . .
O6 O 0.6396(2) 0.4701(3) 0.43671(16) 0.0249(8) Uani 1 1 d . . .
O7 O 0.9696(3) 0.5116(3) 0.52725(15) 0.0292(9) Uani 1 1 d . . .
O8 O 1.0446(3) 0.4603(3) 0.46331(17) 0.0327(9) Uani 1 1 d . . .
C1 C 0.7529(4) 0.4327(4) 0.3877(2) 0.0199(10) Uani 1 1 d . . .
C2 C 0.8192(4) 0.4567(4) 0.4357(2) 0.0208(11) Uani 1 1 d . . .
H2 H 0.8052 0.4704 0.4753 0.025 Uiso 1 1 calc R . .
C3 C 0.9073(3) 0.4604(4) 0.4244(2) 0.0191(10) Uani 1 1 d D . .
C4 C 0.9282(4) 0.4439(4) 0.3637(2) 0.0194(10) Uani 1 1 d . . .
H4 H 0.9868 0.4463 0.3561 0.023 Uiso 1 1 calc R . .
C5 C 0.8653(4) 0.4244(4) 0.3153(2) 0.0195(10) Uani 1 1 d . . .
C6 C 0.7762(4) 0.4159(4) 0.3277(2) 0.0205(11) Uani 1 1 d . . .
H6 H 0.7311 0.3988 0.2955 0.025 Uiso 1 1 calc R . .
C7 C 0.8911(4) 0.4136(4) 0.2484(2) 0.0206(10) Uani 1 1 d . . .
H7A H 0.9321 0.3847 0.2494 0.025 Uiso 1 1 calc R . .
H7B H 0.8319 0.3690 0.2265 0.025 Uiso 1 1 calc R . .
C8 C 0.8825(5) 0.5527(5) 0.2071(3) 0.0353(14) Uani 1 1 d . . .
H8A H 0.8962 0.5949 0.2430 0.042 Uiso 1 1 calc R . .
H8B H 0.8146 0.5030 0.2092 0.042 Uiso 1 1 calc R . .
C9 C 0.8993(4) 0.6118(4) 0.1477(2) 0.0244(11) Uani 1 1 d . . .
C10 C 1.0368(4) 0.5729(4) 0.2405(2) 0.0298(13) Uani 1 1 d . . .
H10A H 1.0644 0.5357 0.2577 0.036 Uiso 1 1 calc R . .
H10B H 1.0274 0.6076 0.2746 0.036 Uiso 1 1 calc R . .
C11 C 1.1073(4) 0.6459(4) 0.1928(2) 0.0235(11) Uani 1 1 d . . .
C12 C 0.6525(3) 0.4209(4) 0.3962(2) 0.0206(10) Uani 1 1 d . . .
C13 C 0.9798(4) 0.4790(4) 0.4763(2) 0.0212(11) Uani 1 1 d D . .
C14 C 1.0267(5) 0.7458(4) 0.0023(3) 0.0440(15) Uani 1 1 d . . .
H14 H 1.0528 0.7063 0.0111 0.053 Uiso 1 1 calc R . .
C15 C 1.0881(5) 0.8437(4) -0.0022(4) 0.0524(19) Uani 1 1 d . . .
H15 H 1.1543 0.8699 0.0043 0.063 Uiso 1 1 calc R . .
C16 C 1.0503(6) 0.9046(5) -0.0166(3) 0.0466(16) Uani 1 1 d . . .
C17 C 0.9519(6) 0.8606(5) -0.0243(3) 0.0494(18) Uani 1 1 d . . .
H17 H 0.9236 0.8980 -0.0335 0.059 Uiso 1 1 calc R . .
C18 C 0.8956(5) 0.7638(4) -0.0187(3) 0.0407(15) Uani 1 1 d . . .
H18 H 0.8291 0.7366 -0.0243 0.049 Uiso 1 1 calc R . .
C19 C 1.1128(6) 1.0101(5) -0.0205(3) 0.055(2) Uani 1 1 d . . .
H19 H 1.0828 1.0456 -0.0304 0.066 Uiso 1 1 calc R . .
C20 C 1.2063(6) 1.0592(5) -0.0115(4) 0.0546(19) Uani 1 1 d . . .
H20 H 1.2365 1.0238 -0.0020 0.066 Uiso 1 1 calc R . .
C21 C 1.2685(5) 1.1653(4) -0.0149(3) 0.0420(15) Uani 1 1 d . . .
C22 C 1.3689(5) 1.2082(5) -0.0159(4) 0.056(2) Uani 1 1 d . . .
H22 H 1.3974 1.1698 -0.0114 0.067 Uiso 1 1 calc R . .
C23 C 1.4260(5) 1.3058(5) -0.0233(3) 0.0430(16) Uani 1 1 d . . .
H23 H 1.4928 1.3317 -0.0252 0.052 Uiso 1 1 calc R . .
C24 C 1.2933(4) 1.3250(4) -0.0235(3) 0.0372(14) Uani 1 1 d . . .
H24 H 1.2671 1.3656 -0.0252 0.045 Uiso 1 1 calc R . .
C25 C 1.2321(5) 1.2291(5) -0.0167(3) 0.0468(16) Uani 1 1 d . . .
H25 H 1.1658 1.2053 -0.0132 0.056 Uiso 1 1 calc R . .
O1W O 0.7799(3) 0.5321(3) -0.08151(18) 0.0345(9) Uani 1 1 d . . .
H1WB H 0.7196 0.5102 -0.0762 0.052 Uiso 1 1 d R . .
H1WA H 0.7856 0.4976 -0.1097 0.052 Uiso 1 1 d R . .
O2W O 0.6215(7) 0.3976(7) 0.1778(5) 0.145(4) Uani 1 1 d . . .
H2WB H 0.6244 0.4396 0.2035 0.218 Uiso 1 1 d R . .
H2WA H 0.6325 0.4157 0.1398 0.218 Uiso 1 1 d R . .
O3W O 0.8014(7) 0.7921(7) 0.1094(5) 0.146(4) Uani 1 1 d . . .
H3WB H 0.8405 0.7774 0.1266 0.219 Uiso 1 1 d R . .
H3WA H 0.7942 0.7840 0.0701 0.219 Uiso 1 1 d R . .
O4W O 0.6960(9) 0.5863(8) 0.2171(6) 0.177(4) Uani 1 1 d U . .
H4WB H 0.7526 0.6121 0.2014 0.265 Uiso 1 1 d R . .
H4WA H 0.6760 0.5768 0.2548 0.265 Uiso 1 1 d R . .
O5W O 0.7020(13) 0.7059(12) 0.3187(9) 0.177(7) Uani 0.67 1 d PU . .
H5WA H 0.6488 0.6915 0.3366 0.266 Uiso 0.67 1 d PR . .
H5WB H 0.6969 0.7320 0.2853 0.266 Uiso 0.67 1 d PR . .
O6W O 0.6788(12) 0.7979(15) 0.2005(8) 0.197(9) Uani 0.67 1 d P . .
H6WB H 0.6853 0.8513 0.1874 0.295 Uiso 0.67 1 d PR . .
H6WA H 0.7055 0.7779 0.1746 0.295 Uiso 0.67 1 d PR . .
O7W O 0.874(2) 0.858(2) 0.2785(15) 0.142(7) Uani 0.356(13) 1 d PU A 1
H7WA H 0.9155 0.8401 0.2765 0.213 Uiso 0.356(13) 1 d PR A 1
H7WB H 0.8194 0.8124 0.2911 0.213 Uiso 0.356(13) 1 d PR A 1
O7W' O 0.885(2) 0.851(2) 0.3337(17) 0.142(7) Uani 0.311(13) 1 d PU A 2
H7WC H 0.8362 0.8106 0.3551 0.213 Uiso 0.311(13) 1 d PR A 2
H7WD H 0.9233 0.8351 0.3162 0.213 Uiso 0.311(13) 1 d PR A 2

loop_
_atom_site_aniso_label
_atom_site_aniso_U_11
_atom_site_aniso_U_22
_atom_site_aniso_U_33
_atom_site_aniso_U_23
_atom_site_aniso_U_13
_atom_site_aniso_U_12
Co1 0.0153(3) 0.0174(3) 0.0197(3) 0.0024(3) 0.0010(3) 0.0077(3)
Co2 0.0171(3) 0.0182(3) 0.0144(3) 0.0013(3) 0.0014(3) 0.0086(3)
N1 0.016(2) 0.019(2) 0.018(2) 0.0017(16) 0.0029(16) 0.0040(18)
N2 0.028(3) 0.022(2) 0.035(2) 0.0038(19) -0.007(2) 0.009(2)
N3 0.027(2) 0.019(2) 0.026(2) -0.0005(18) 0.0023(19) 0.009(2)
O1 0.026(2) 0.0246(19) 0.0216(18) -0.0008(14) 0.0003(15) 0.0150(16)
O2 0.104(4) 0.044(3) 0.036(2) 0.001(2) 0.012(2) 0.056(3)
O3 0.0244(19) 0.025(2) 0.0225(18) -0.0005(15) 0.0030(15) 0.0055(16)
O4 0.035(2) 0.028(2) 0.029(2) -0.0051(17) 0.0036(18) -0.0029(19)
O5 0.019(2) 0.062(3) 0.052(3) -0.034(2) -0.0120(19) 0.019(2)
O6 0.0181(18) 0.028(2) 0.0291(19) -0.0092(16) 0.0004(15) 0.0119(16)
O7 0.032(2) 0.047(2) 0.0197(19) -0.0078(16) -0.0085(15) 0.028(2)
O8 0.027(2) 0.059(3) 0.0260(18) -0.0019(18) -0.0047(16) 0.032(2)
C1 0.016(2) 0.026(3) 0.018(2) -0.001(2) -0.001(2) 0.011(2)
C2 0.019(3) 0.030(3) 0.013(2) -0.004(2) -0.0042(19) 0.013(2)
C3 0.020(3) 0.026(3) 0.014(2) 0.004(2) 0.0021(19) 0.013(2)
C4 0.013(2) 0.021(3) 0.023(3) 0.000(2) 0.0028(19) 0.007(2)
C5 0.019(3) 0.022(3) 0.016(2) 0.001(2) 0.003(2) 0.010(2)
C6 0.019(3) 0.026(3) 0.015(2) 0.001(2) -0.0012(19) 0.010(2)
C7 0.021(3) 0.021(3) 0.016(2) 0.001(2) 0.004(2) 0.008(2)
C8 0.050(4) 0.044(4) 0.024(3) 0.002(3) 0.005(3) 0.033(3)
C9 0.023(3) 0.022(3) 0.027(3) -0.005(2) -0.003(2) 0.011(2)
C10 0.024(3) 0.023(3) 0.022(2) -0.001(2) -0.003(2) -0.003(2)
C11 0.019(3) 0.021(3) 0.027(3) 0.001(2) -0.003(2) 0.006(2)
C12 0.016(3) 0.026(3) 0.022(2) 0.001(2) -0.001(2) 0.012(2)
C13 0.020(3) 0.019(3) 0.020(3) 0.002(2) -0.006(2) 0.006(2)
C14 0.041(4) 0.024(3) 0.059(4) 0.004(3) -0.009(3) 0.010(3)
C15 0.033(4) 0.021(3) 0.076(5) 0.002(3) -0.007(3) -0.007(3)
C16 0.052(4) 0.029(3) 0.043(3) 0.002(3) -0.005(3) 0.008(3)
C17 0.058(5) 0.032(4) 0.059(4) 0.004(3) -0.011(4) 0.024(4)
C18 0.036(4) 0.027(3) 0.049(3) 0.003(3) -0.004(3) 0.008(3)
C19 0.061(5) 0.025(3) 0.064(5) 0.008(3) 0.001(4) 0.010(4)
C20 0.056(5) 0.024(3) 0.074(5) 0.000(3) 0.006(4) 0.012(4)
C21 0.047(4) 0.022(3) 0.049(4) 0.001(3) 0.006(3) 0.011(3)
C22 0.050(4) 0.020(3) 0.096(6) 0.010(4) 0.009(4) 0.016(3)
C23 0.030(3) 0.031(3) 0.069(4) -0.002(3) 0.006(3) 0.015(3)
C24 0.033(3) 0.020(3) 0.048(3) 0.002(3) 0.003(3) 0.006(3)
C25 0.032(4) 0.029(3) 0.065(4) 0.008(3) 0.011(3) 0.005(3)
O1W 0.029(2) 0.047(2) 0.032(2) 0.0022(18) 0.0011(17) 0.022(2)
O2W 0.147(8) 0.149(9) 0.152(8) 0.068(7) 0.054(7) 0.083(7)
O3W 0.168(9) 0.168(9) 0.146(8) -0.008(7) 0.005(7) 0.117(8)
O4W 0.176(4) 0.177(4) 0.177(4) -0.0008(10) 0.0006(10) 0.089(2)
O5W 0.177(7) 0.178(7) 0.176(7) -0.0003(10) 0.0003(10) 0.087(3)
O6W 0.122(13) 0.23(2) 0.178(17) -0.015(15) 0.054(12) 0.041(13)
O7W 0.142(7) 0.142(7) 0.142(7) -0.0001(7) 0.0000(7) 0.071(3)
O7W' 0.142(7) 0.142(7) 0.142(7) -0.0001(7) 0.0000(7) 0.071(3)

loop_
_atom_type_symbol
_atom_type_description
_atom_type_scat_dispersion_real
_atom_type_scat_dispersion_imag
_atom_type_scat_source
C C 0.0033 0.0016 'International Tables Vol C Tables 4.2.6.8 and 6.1.1.4'
H H 0.0000 0.0000 'International Tables Vol C Tables 4.2.6.8 and 6.1.1.4'
O O 0.0106 0.0060 'International Tables Vol C Tables 4.2.6.8 and 6.1.1.4'
Co Co 0.3494 0.9721 'International Tables Vol C Tables 4.2.6.8 and 6.1.1.4'
N N 0.0061 0.0033 'International Tables Vol C Tables 4.2.6.8 and 6.1.1.4'

loop_
_geom_angle_atom_site_label_1
_geom_angle_atom_site_label_2
_geom_angle_atom_site_label_3
_geom_angle
_geom_angle_site_symmetry_1
_geom_angle_site_symmetry_3
O5 Co1 O8 91.48(19) 5_664 4_764
O5 Co1 N2 176.55(17) 5_664 .
O8 Co1 N2 88.25(18) 4_764 .
O5 Co1 O1 88.53(15) 5_664 .
O8 Co1 O1 93.29(14) 4_764 .
N2 Co1 O1 88.06(15) . .
O5 Co1 O4 87.2(2) 5_664 6_564
O8 Co1 O4 174.56(15) 4_764 6_564
N2 Co1 O4 93.42(18) . 6_564
O1 Co1 O4 91.95(14) . 6_564
O5 Co1 O1W 91.19(16) 5_664 .
O8 Co1 O1W 86.82(15) 4_764 .
N2 Co1 O1W 92.22(16) . .
O1 Co1 O1W 179.70(17) . .
O4 Co1 O1W 87.94(15) 6_564 .
O7 Co2 O1 100.16(13) 4_764 .
O7 Co2 O6 101.17(15) 4_764 5_664
O1 Co2 O6 90.34(14) . 5_664
O7 Co2 N3 84.25(15) 4_764 2_645
O1 Co2 N3 175.50(14) . 2_645
O6 Co2 N3 89.73(16) 5_664 2_645
O7 Co2 O3 87.74(15) 4_764 .
O1 Co2 O3 84.39(14) . .
O6 Co2 O3 170.35(14) 5_664 .
N3 Co2 O3 94.89(16) 2_645 .
O7 Co2 N1 165.63(16) 4_764 .
O1 Co2 N1 81.64(14) . .
O6 Co2 N1 93.05(14) 5_664 .
N3 Co2 N1 93.86(16) 2_645 .
O3 Co2 N1 78.21(14) . .
C8 N1 C10 110.3(5) . .
C8 N1 C7 111.3(4) . .
C10 N1 C7 110.0(4) . .
C8 N1 Co2 104.8(3) . .
C10 N1 Co2 107.4(3) . .
C7 N1 Co2 112.9(3) . .
C14 N2 C18 116.8(5) . .
C14 N2 Co1 117.5(4) . .
C18 N2 Co1 125.6(4) . .
C23 N3 C24 116.3(5) . .
C23 N3 Co2 120.8(4) . 6_674
C24 N3 Co2 122.4(4) . 6_674
C9 O1 Co2 114.0(3) . .
C9 O1 Co1 129.4(3) . .
Co2 O1 Co1 113.53(15) . .
C11 O3 Co2 115.8(3) . .
C11 O4 Co1 133.2(4) . 2_655
C12 O5 Co1 141.4(4) . 3_655
C12 O6 Co2 127.2(3) . 3_655
C13 O7 Co2 129.7(3) . 4_765
C13 O8 Co1 139.2(3) . 4_765
C2 C1 C6 119.6(4) . .
C2 C1 C12 123.7(4) . .
C6 C1 C12 116.7(4) . .
C1 C2 C3 119.8(4) . .
C1 C2 H2 120.1 . .
C3 C2 H2 120.1 . .
C2 C3 C4 118.8(4) . .
C2 C3 C13 122.2(4) . .
C4 C3 C13 119.0(4) . .
C5 C4 C3 122.0(4) . .
C5 C4 H4 119.0 . .
C3 C4 H4 119.0 . .
C4 C5 C6 118.6(4) . .
C4 C5 C7 122.0(4) . .
C6 C5 C7 119.3(4) . .
C5 C6 C1 121.0(4) . .
C5 C6 H6 119.5 . .
C1 C6 H6 119.5 . .
N1 C7 C5 115.3(4) . .
N1 C7 H7A 108.5 . .
C5 C7 H7A 108.5 . .
N1 C7 H7B 108.5 . .
C5 C7 H7B 108.5 . .
H7A C7 H7B 107.5 . .
N1 C8 C9 114.1(4) . .
N1 C8 H8A 108.7 . .
C9 C8 H8A 108.7 . .
N1 C8 H8B 108.7 . .
C9 C8 H8B 108.7 . .
H8A C8 H8B 107.6 . .
O2 C9 O1 125.0(5) . .
O2 C9 C8 120.0(5) . .
O1 C9 C8 115.0(4) . .
N1 C10 C11 111.5(4) . .
N1 C10 H10A 109.3 . .
C11 C10 H10A 109.3 . .
N1 C10 H10B 109.3 . .
C11 C10 H10B 109.3 . .
H10A C10 H10B 108.0 . .
O4 C11 O3 126.5(5) . .
O4 C11 C10 116.4(5) . .
O3 C11 C10 117.0(5) . .
O6 C12 O5 126.5(4) . .
O6 C12 C1 119.7(4) . .
O5 C12 C1 113.8(4) . .
O8 C13 O7 126.3(4) . .
O8 C13 C3 115.6(4) . .
O7 C13 C3 118.1(4) . .
N2 C14 C15 122.8(6) . .
N2 C14 H14 118.6 . .
C15 C14 H14 118.6 . .
C14 C15 C16 119.5(7) . .
C14 C15 H15 120.2 . .
C16 C15 H15 120.2 . .
C17 C16 C15 116.6(6) . .
C17 C16 C19 121.9(7) . .
C15 C16 C19 121.5(7) . .
C18 C17 C16 120.8(7) . .
C18 C17 H17 119.6 . .
C16 C17 H17 119.6 . .
C17 C18 N2 123.5(6) . .
C17 C18 H18 118.2 . .
N2 C18 H18 118.2 . .
C20 C19 C16 126.7(8) . .
C20 C19 H19 116.7 . .
C16 C19 H19 116.7 . .
C19 C20 C21 126.4(7) . .
C19 C20 H20 116.8 . .
C21 C20 H20 116.8 . .
C22 C21 C25 115.8(6) . .
C22 C21 C20 120.9(7) . .
C25 C21 C20 123.3(7) . .
C23 C22 C21 120.6(7) . .
C23 C22 H22 119.7 . .
C21 C22 H22 119.7 . .
N3 C23 C22 123.4(6) . .
N3 C23 H23 118.3 . .
C22 C23 H23 118.3 . .
C25 C24 N3 123.7(6) . .
C25 C24 H24 118.1 . .
N3 C24 H24 118.1 . .
C24 C25 C21 119.9(7) . .
C24 C25 H25 120.0 . .
C21 C25 H25 120.0 . .
Co1 O1W H1WB 108.4 . .
Co1 O1W H1WA 122.1 . .
H1WB O1W H1WA 107.2 . .
H2WB O2W H2WA 115.4 . .
H3WB O3W H3WA 116.5 . .
H4WB O4W H4WA 132.1 . .
H5WA O5W H5WB 100.4 . .
H6WB O6W H6WA 109.0 . .
H7WA O7W' H7WC 130.0 . .
H7WC O7W' H7WD 122.8 . .

loop_
_geom_bond_atom_site_label_1
_geom_bond_atom_site_label_2
_geom_bond_distance
_geom_bond_site_symmetry_2
Co1 O5 2.014(4) 5_664
Co1 O8 2.085(3) 4_764
Co1 N2 2.106(5) .
Co1 O1 2.121(3) .
Co1 O4 2.133(4) 6_564
Co1 O1W 2.134(4) .
Co2 O7 2.078(3) 4_764
Co2 O1 2.088(3) .
Co2 O6 2.107(3) 5_664
Co2 N3 2.127(4) 2_645
Co2 O3 2.174(4) .
Co2 N1 2.195(4) .
N1 C8 1.469(7) .
N1 C10 1.482(6) .
N1 C7 1.498(6) .
N2 C14 1.342(8) .
N2 C18 1.346(8) .
N3 C23 1.328(8) .
N3 C24 1.359(8) .
N3 Co2 2.127(4) 6_674
O1 C9 1.298(6) .
O2 C9 1.206(7) .
O3 C11 1.256(6) .
O4 C11 1.233(6) .
O4 Co1 2.133(4) 2_655
O5 C12 1.257(6) .
O5 Co1 2.014(4) 3_655
O6 C12 1.253(6) .
O6 Co2 2.107(3) 3_655
O7 C13 1.251(6) .
O7 Co2 2.078(3) 4_765
O8 C13 1.240(6) .
O8 Co1 2.085(3) 4_765
C1 C2 1.382(7) .
C1 C6 1.397(7) .
C1 C12 1.523(7) .
C2 C3 1.396(7) .
C2 H2 0.9300 .
C3 C4 1.396(7) .
C3 C13 1.520(6) .
C4 C5 1.363(7) .
C4 H4 0.9300 .
C5 C6 1.383(7) .
C5 C7 1.521(6) .
C6 H6 0.9300 .
C7 H7A 0.9700 .
C7 H7B 0.9700 .
C8 C9 1.523(8) .
C8 H8A 0.9700 .
C8 H8B 0.9700 .
C10 C11 1.533(7) .
C10 H10A 0.9700 .
C10 H10B 0.9700 .
C14 C15 1.369(8) .
C14 H14 0.9300 .
C15 C16 1.409(10) .
C15 H15 0.9300 .
C16 C17 1.369(10) .
C16 C19 1.466(9) .
C17 C18 1.346(9) .
C17 H17 0.9300 .
C18 H18 0.9300 .
C19 C20 1.304(11) .
C19 H19 0.9300 .
C20 C21 1.473(9) .
C20 H20 0.9300 .
C21 C22 1.390(10) .
C21 C25 1.399(10) .
C22 C23 1.362(9) .
C22 H22 0.9300 .
C23 H23 0.9300 .
C24 C25 1.348(9) .
C24 H24 0.9300 .
C25 H25 0.9300 .
O1W H1WB 0.8499 .
O1W H1WA 0.8499 .
O2W H2WB 0.8499 .
O2W H2WA 0.8499 .
O3W H3WB 0.8500 .
O3W H3WA 0.8500 .
O4W H4WB 0.8500 .
O4W H4WA 0.8501 .
O5W H5WA 0.8499 .
O5W H5WB 0.8500 .
O6W H6WB 0.8500 .
O6W H6WA 0.8500 .
O7W H7WA 0.8500 .
O7W H7WB 0.8499 .
O7W' H7WC 0.8500 .
O7W' H7WD 0.8499 .

loop_
_geom_hbond_atom_site_label_D
_geom_hbond_atom_site_label_H
_geom_hbond_atom_site_label_A
_geom_hbond_distance_DH
_geom_hbond_distance_HA
_geom_hbond_distance_DA
_geom_hbond_angle_DHA
_geom_hbond_site_symmetry_A
O1W H1WB O3 0.85 1.96 2.716(5) 148.1 6_564
O1W H1WA O2W 0.85 2.07 2.888(9) 160.8 5_664
O2W H2WB O4W 0.85 2.04 2.754(15) 140.6 .
O3W H3WB O2 0.85 2.10 2.897(10) 155.1 .
O3W H3WA O2 0.85 2.58 3.271(11) 138.8 6_564
O4W H4WA O5W 0.85 2.33 2.86(2) 120.8 .
O4W H4WB O2 0.85 2.26 3.108(14) 172.9 .
O5W H5WB O6W 0.85 2.19 3.03(3) 178.1 .
O5W H5WA O7 0.85 2.35 2.983(19) 132.0 6_564
O6W H6WA O3W 0.85 1.99 2.790(18) 155.4 .
O6W H6WB O5W 0.85 2.41 3.26(3) 178.9 6_564
O7W H7WA O3W 0.85 1.88 2.73(3) 177.3 2_655
O7W H7WB O5W 0.85 1.88 2.73(3) 176.8 .

loop_
_geom_torsion_atom_site_label_1
_geom_torsion_atom_site_label_2
_geom_torsion_atom_site_label_3
_geom_torsion_atom_site_label_4
_geom_torsion
_geom_torsion_site_symmetry_1
O7 Co2 N1 C8 109.7(7) 4_764
O1 Co2 N1 C8 11.4(3) .
O6 Co2 N1 C8 -78.5(4) 5_664
N3 Co2 N1 C8 -168.4(4) 2_645
O3 Co2 N1 C8 97.4(4) .
O7 Co2 N1 C10 -7.5(8) 4_764
O1 Co2 N1 C10 -105.8(3) .
O6 Co2 N1 C10 164.3(3) 5_664
N3 Co2 N1 C10 74.4(4) 2_645
O3 Co2 N1 C10 -19.9(3) .
O7 Co2 N1 C7 -128.9(6) 4_764
O1 Co2 N1 C7 132.7(3) .
O6 Co2 N1 C7 42.8(3) 5_664
N3 Co2 N1 C7 -47.1(3) 2_645
O3 Co2 N1 C7 -141.3(3) .
O8 Co1 N2 C14 -39.7(5) 4_764
O1 Co1 N2 C14 53.6(5) .
O4 Co1 N2 C14 145.5(5) 6_564
O1W Co1 N2 C14 -126.5(5) .
O8 Co1 N2 C18 143.4(5) 4_764
O1 Co1 N2 C18 -123.3(5) .
O4 Co1 N2 C18 -31.5(5) 6_564
O1W Co1 N2 C18 56.6(5) .
O7 Co2 O1 C9 -157.1(4) 4_764
O6 Co2 O1 C9 101.5(4) 5_664
O3 Co2 O1 C9 -70.4(3) .
N1 Co2 O1 C9 8.4(3) .
O7 Co2 O1 Co1 40.9(2) 4_764
O6 Co2 O1 Co1 -60.52(18) 5_664
O3 Co2 O1 Co1 127.58(18) .
N1 Co2 O1 Co1 -153.55(19) .
O5 Co1 O1 C9 -108.3(4) 5_664
O8 Co1 O1 C9 160.3(4) 4_764
N2 Co1 O1 C9 72.1(4) .
O4 Co1 O1 C9 -21.2(4) 6_564
O5 Co1 O1 Co2 50.3(2) 5_664
O8 Co1 O1 Co2 -41.1(2) 4_764
N2 Co1 O1 Co2 -129.3(2) .
O4 Co1 O1 Co2 137.36(19) 6_564
O7 Co2 O3 C11 -174.2(4) 4_764
O1 Co2 O3 C11 85.4(4) .
N3 Co2 O3 C11 -90.2(4) 2_645
N1 Co2 O3 C11 2.8(4) .
C6 C1 C2 C3 -2.4(8) .
C12 C1 C2 C3 176.2(5) .
C1 C2 C3 C4 2.9(7) .
C1 C2 C3 C13 -175.4(5) .
C2 C3 C4 C5 0.0(7) .
C13 C3 C4 C5 178.3(5) .
C3 C4 C5 C6 -3.4(8) .
C3 C4 C5 C7 175.4(5) .
C4 C5 C6 C1 3.8(8) .
C7 C5 C6 C1 -175.0(5) .
C2 C1 C6 C5 -1.0(8) .
C12 C1 C6 C5 -179.7(5) .
C8 N1 C7 C5 -59.4(6) .
C10 N1 C7 C5 63.2(6) .
Co2 N1 C7 C5 -176.9(3) .
C4 C5 C7 N1 -88.1(6) .
C6 C5 C7 N1 90.7(6) .
C10 N1 C8 C9 87.4(5) .
C7 N1 C8 C9 -150.2(5) .
Co2 N1 C8 C9 -27.8(6) .
Co2 O1 C9 O2 156.9(5) .
Co1 O1 C9 O2 -44.7(8) .
Co2 O1 C9 C8 -26.8(6) .
Co1 O1 C9 C8 131.7(4) .
N1 C8 C9 O2 -144.8(6) .
N1 C8 C9 O1 38.6(7) .
C8 N1 C10 C11 -80.7(5) .
C7 N1 C10 C11 156.1(4) .
Co2 N1 C10 C11 32.9(5) .
Co1 O4 C11 O3 -11.6(9) 2_655
Co1 O4 C11 C10 167.2(4) 2_655
Co2 O3 C11 O4 -165.6(5) .
Co2 O3 C11 C10 15.6(6) .
N1 C10 C11 O4 147.1(5) .
N1 C10 C11 O3 -34.0(7) .
Co2 O6 C12 O5 -10.5(8) 3_655
Co2 O6 C12 C1 168.4(3) 3_655
Co1 O5 C12 O6 -7.9(10) 3_655
Co1 O5 C12 C1 173.1(5) 3_655
C2 C1 C12 O6 31.0(8) .
C6 C1 C12 O6 -150.3(5) .
C2 C1 C12 O5 -149.9(5) .
C6 C1 C12 O5 28.7(7) .
Co1 O8 C13 O7 11.4(9) 4_765
Co1 O8 C13 C3 -168.9(4) 4_765
Co2 O7 C13 O8 -15.9(8) 4_765
Co2 O7 C13 C3 164.4(3) 4_765
C2 C3 C13 O8 165.2(5) .
C4 C3 C13 O8 -13.0(7) .
C2 C3 C13 O7 -15.1(7) .
C4 C3 C13 O7 166.7(5) .
C18 N2 C14 C15 0.6(10) .
Co1 N2 C14 C15 -176.6(6) .
N2 C14 C15 C16 -1.2(11) .
C14 C15 C16 C17 1.1(11) .
C14 C15 C16 C19 178.6(7) .
C15 C16 C17 C18 -0.6(11) .
C19 C16 C17 C18 -178.1(7) .
C16 C17 C18 N2 0.1(11) .
C14 N2 C18 C17 0.0(10) .
Co1 N2 C18 C17 176.9(5) .
C17 C16 C19 C20 177.1(8) .
C15 C16 C19 C20 -0.2(13) .
C16 C19 C20 C21 -179.4(7) .
C19 C20 C21 C22 -168.0(8) .
C19 C20 C21 C25 12.7(12) .
C25 C21 C22 C23 -5.2(11) .
C20 C21 C22 C23 175.6(7) .
C24 N3 C23 C22 1.5(10) .
Co2 N3 C23 C22 -171.0(6) 6_674
C21 C22 C23 N3 2.2(13) .
C23 N3 C24 C25 -2.0(9) .
Co2 N3 C24 C25 170.3(5) 6_674
N3 C24 C25 C21 -1.1(11) .
C22 C21 C25 C24 4.6(10) .
C20 C21 C25 C24 -176.2(7) .
